data_7719833
loop_
_publ_author_name
'Bakija, Marija'
'Peri&#x107;, Berislav'
'Rinkovec, Tamara'
'Sanders, Ernest'
'Kokan, Zoran'
'&#x160;tefani&#x107;, Zoran'
'Vianello, Robert'
'Kirin, Sre&#x107;ko I'

_publ_section_title
;
 Induction of helical chirality in tetrahedral transition metal complexes
 with non-bridging monodentate oxazolines.
;
_journal_issue 46
_journal_name_full 'Dalton transactions (Cambridge, England : 2003)'
_journal_page_first 17083
_journal_page_last 17101
_journal_paper_doi 10.1039/d5dt02399h
_journal_volume 54
_journal_year 2025
_chemical_absolute_configuration syn
_chemical_formula_moiety 'C30 H26 Br2 Cd N2 O2'
_chemical_formula_sum 'C30 H26 Br2 Cd N2 O2'
_chemical_formula_weight 718.75
_space_group_crystal_system orthorhombic
_space_group_IT_number 19
_space_group_name_Hall 'P 2ac 2ab'
_space_group_name_H-M_alt 'P 21 21 21'
_atom_sites_solution_hydrogens geom
_atom_sites_solution_primary direct
_atom_sites_solution_secondary difmap
_audit_creation_method SHELXL-2019/3
_audit_update_record
;
2025-09-18 deposited with the CCDC.	2025-11-05 downloaded from the CCDC.
;
_cell_angle_alpha 90
_cell_angle_beta 90
_cell_angle_gamma 90
_cell_formula_units_Z 4
_cell_length_a 11.6376(2)
_cell_length_b 15.6304(2)
_cell_length_c 15.8479(2)
_cell_measurement_reflns_used 9597
_cell_measurement_temperature 293(2)
_cell_measurement_theta_max 76.5610
_cell_measurement_theta_min 3.9600
_cell_volume 2882.74(7)
_computing_cell_refinement 'CrysAlisPro 1.171.41.120a (Rigaku OD, 2021)'
_computing_data_collection 'CrysAlisPro 1.171.41.120a (Rigaku OD, 2021)'
_computing_data_reduction 'CrysAlisPro 1.171.41.120a (Rigaku OD, 2021)'
_computing_structure_refinement 'SHELXL-2019/2 (Sheldrick, 2019)'
_computing_structure_solution 'SHELXT 2014/5 (Sheldrick, 2014)'
_diffrn_ambient_temperature 293(2)
_diffrn_detector_area_resol_mean 10.0000
_diffrn_measured_fraction_theta_full 0.999
_diffrn_measured_fraction_theta_max 0.956
_diffrn_measurement_device_type 'XtaLAB Synergy, Dualflex, HyPix'
_diffrn_measurement_method '\w scans'
_diffrn_radiation_type CuK\a
_diffrn_radiation_wavelength 1.54184
_diffrn_reflns_av_R_equivalents 0.0283
_diffrn_reflns_av_unetI/netI 0.0334
_diffrn_reflns_Laue_measured_fraction_full 0.999
_diffrn_reflns_Laue_measured_fraction_max 0.956
_diffrn_reflns_limit_h_max 14
_diffrn_reflns_limit_h_min -14
_diffrn_reflns_limit_k_max 19
_diffrn_reflns_limit_k_min -8
_diffrn_reflns_limit_l_max 19
_diffrn_reflns_limit_l_min -20
_diffrn_reflns_number 12073
_diffrn_reflns_point_group_measured_fraction_full 0.948
_diffrn_reflns_point_group_measured_fraction_max 0.884
_diffrn_reflns_theta_full 67.684
_diffrn_reflns_theta_max 76.944
_diffrn_reflns_theta_min 3.972
_diffrn_source 'micro-focus sealed X-ray tube'
_exptl_absorpt_coefficient_mu 9.542
_exptl_absorpt_correction_T_max 1.00000
_exptl_absorpt_correction_T_min 0.75672
_exptl_absorpt_correction_type multi-scan
_exptl_absorpt_process_details
;
CrysAlisPro 1.171.41.120a (Rigaku Oxford Diffraction, 2021)
Empirical absorption correction using spherical harmonics,
implemented in SCALE3 ABSPACK scaling algorithm.
;
_exptl_crystal_colour colorless
_exptl_crystal_density_diffrn 1.656
_exptl_crystal_description prism
_exptl_crystal_F_000 1416
_exptl_crystal_size_max 0.2
_exptl_crystal_size_mid 0.17
_exptl_crystal_size_min 0.15
_refine_diff_density_max 0.552
_refine_diff_density_min -0.591
_refine_diff_density_rms 0.062
_refine_ls_abs_structure_details
;
 Flack x determined using 1899 quotients [(I+)-(I-)]/[(I+)+(I-)]
 (Parsons, Flack and Wagner, Acta Cryst. B69 (2013) 249-259).
;
_refine_ls_abs_structure_Flack -0.013(4)
_refine_ls_extinction_method none
_refine_ls_goodness_of_fit_ref 1.071
_refine_ls_hydrogen_treatment constr
_refine_ls_matrix_type full
_refine_ls_number_parameters 334
_refine_ls_number_reflns 5397
_refine_ls_number_restraints 0
_refine_ls_restrained_S_all 1.071
_refine_ls_R_factor_all 0.0292
_refine_ls_R_factor_gt 0.0271
_refine_ls_shift/su_max 0.002
_refine_ls_shift/su_mean 0.000
_refine_ls_structure_factor_coef Fsqd
_refine_ls_weighting_details 'w=1/[\s^2^(Fo^2^)+(0.0324P)^2^+0.4855P] where P=(Fo^2^+2Fc^2^)/3'
_refine_ls_weighting_scheme calc
_refine_ls_wR_factor_gt 0.0682
_refine_ls_wR_factor_ref 0.0694
_reflns_Friedel_coverage 0.648
_reflns_Friedel_fraction_full 0.881
_reflns_Friedel_fraction_max 0.792
_reflns_number_gt 5059
_reflns_number_total 5397
_reflns_threshold_expression 'I > 2\s(I)'
_cod_data_source_file d5dt02399h4.cif
_cod_data_source_block Cd_1H2_Br2
_cod_depositor_comments 'Adding full bibliography for 7719815--7719833.cif.'
_cod_database_code 7719833
_shelx_shelxl_version_number 2019/3
_shelx_space_group_comment
;
The symmetry employed for this shelxl refinement is uniquely defined
by the following loop, which should always be used as a source of
symmetry information in preference to the above space-group names.
They are only intended as comments.
;

loop_
_space_group_symop_operation_xyz
'x, y, z'
'-x+1/2, -y, z+1/2'
'x+1/2, -y+1/2, -z'
'-x, y+1/2, -z+1/2'

loop_
_atom_site_label
_atom_site_type_symbol
_atom_site_fract_x
_atom_site_fract_y
_atom_site_fract_z
_atom_site_U_iso_or_equiv
_atom_site_adp_type
_atom_site_occupancy
_atom_site_site_symmetry_order
_atom_site_calc_flag
_atom_site_refinement_flags_posn
_atom_site_refinement_flags_adp
_atom_site_refinement_flags_occupancy
_atom_site_disorder_assembly
_atom_site_disorder_group
Cd Cd 0.92363(3) 0.43534(2) 0.18737(2) 0.04789(9) Uani 1 1 d . . . . .
Br1 Br 0.82642(6) 0.58044(4) 0.21425(4) 0.06439(16) Uani 1 1 d . . . . .
Br2 Br 1.13979(5) 0.43000(5) 0.18972(5) 0.07852(18) Uani 1 1 d . . . . .
O1O1 O 0.7705(3) 0.2024(2) 0.3049(3) 0.0669(10) Uani 1 1 d . . . . .
C2O1 C 0.7675(4) 0.2796(3) 0.2672(3) 0.0516(11) Uani 1 1 d . . . . .
N3O1 N 0.8608(3) 0.3235(3) 0.2676(3) 0.0499(9) Uani 1 1 d . . . . .
C4O1 C 0.9493(4) 0.2733(3) 0.3140(4) 0.0542(11) Uani 1 1 d . . . . .
H4O1 H 1.015237 0.263176 0.276801 0.065 Uiso 1 1 calc R U . . .
C5O1 C 0.8877(5) 0.1877(3) 0.3309(4) 0.0631(14) Uani 1 1 d . . . . .
H5OA H 0.922161 0.141891 0.298323 0.076 Uiso 1 1 calc R U . . .
H5OB H 0.891252 0.172969 0.390321 0.076 Uiso 1 1 calc R U . . .
C1B1 C 0.9899(5) 0.3164(3) 0.3934(4) 0.0561(13) Uani 1 1 d . . . . .
C2B1 C 1.1062(6) 0.3214(4) 0.4103(4) 0.0709(16) Uani 1 1 d . . . . .
H2B1 H 1.158599 0.301663 0.370463 0.085 Uiso 1 1 calc R U . . .
C3B1 C 1.1458(7) 0.3551(5) 0.4852(5) 0.088(2) Uani 1 1 d . . . . .
H3B1 H 1.224291 0.358085 0.495571 0.106 Uiso 1 1 calc R U . . .
C4B1 C 1.0692(8) 0.3841(4) 0.5442(5) 0.091(2) Uani 1 1 d . . . . .
H4B1 H 1.096222 0.405982 0.595083 0.110 Uiso 1 1 calc R U . . .
C5B1 C 0.9527(8) 0.3813(5) 0.5291(5) 0.087(2) Uani 1 1 d . . . . .
H5B1 H 0.900948 0.401564 0.569117 0.104 Uiso 1 1 calc R U . . .
C6B1 C 0.9134(6) 0.3476(4) 0.4530(4) 0.0751(17) Uani 1 1 d . . . . .
H6B1 H 0.834923 0.345967 0.442012 0.090 Uiso 1 1 calc R U . . .
C11 C 0.6568(5) 0.3016(4) 0.2292(4) 0.0616(13) Uani 1 1 d . . . . .
C21 C 0.6331(6) 0.3846(5) 0.2052(5) 0.087(2) Uani 1 1 d . . . . .
H21 H 0.686320 0.428068 0.214231 0.104 Uiso 1 1 calc R U . . .
C31 C 0.5284(7) 0.4018(8) 0.1673(6) 0.119(4) Uani 1 1 d . . . . .
H31 H 0.513071 0.457408 0.149747 0.143 Uiso 1 1 calc R U . . .
C41 C 0.4488(8) 0.3421(10) 0.1550(6) 0.134(5) Uani 1 1 d . . . . .
H41 H 0.379656 0.355887 0.128871 0.161 Uiso 1 1 calc R U . . .
C51 C 0.4698(8) 0.2597(8) 0.1812(8) 0.135(5) Uani 1 1 d . . . . .
H51 H 0.413793 0.217718 0.175026 0.162 Uiso 1 1 calc R U . . .
C61 C 0.5744(7) 0.2398(5) 0.2167(7) 0.106(3) Uani 1 1 d . . . . .
H61 H 0.589650 0.183676 0.232497 0.128 Uiso 1 1 calc R U . . .
O1O2 O 0.7446(4) 0.3507(2) -0.0454(3) 0.0637(10) Uani 1 1 d . . . . .
C2O2 C 0.8141(4) 0.3402(3) 0.0221(3) 0.0500(11) Uani 1 1 d . . . . .
N3O2 N 0.8528(4) 0.4079(2) 0.0568(2) 0.0496(9) Uani 1 1 d . . . . .
C4O2 C 0.8139(5) 0.4821(3) 0.0055(3) 0.0570(13) Uani 1 1 d . . . . .
H4O2 H 0.778766 0.524933 0.042489 0.068 Uiso 1 1 calc R U . . .
C5O2 C 0.7210(6) 0.4422(4) -0.0510(4) 0.0675(15) Uani 1 1 d . . . . .
H5OC H 0.644642 0.455343 -0.030142 0.081 Uiso 1 1 calc R U . . .
H5OD H 0.727737 0.462266 -0.108690 0.081 Uiso 1 1 calc R U . . .
C1B2 C 0.9120(6) 0.5222(3) -0.0421(4) 0.0614(14) Uani 1 1 d . . . . .
C2B2 C 0.9336(8) 0.6085(4) -0.0356(5) 0.082(2) Uani 1 1 d . . . . .
H2B2 H 0.889228 0.642193 0.000238 0.098 Uiso 1 1 calc R U . . .
C3B2 C 1.0212(11) 0.6454(6) -0.0823(7) 0.112(3) Uani 1 1 d . . . . .
H3B2 H 1.035346 0.703817 -0.077692 0.134 Uiso 1 1 calc R U . . .
C4B2 C 1.0874(9) 0.5965(7) -0.1354(6) 0.103(3) Uani 1 1 d . . . . .
H4B2 H 1.144986 0.621865 -0.167442 0.123 Uiso 1 1 calc R U . . .
C5B2 C 1.0684(9) 0.5116(6) -0.1407(6) 0.104(3) Uani 1 1 d . . . . .
H5B2 H 1.114087 0.478080 -0.175750 0.125 Uiso 1 1 calc R U . . .
C6B2 C 0.9814(8) 0.4744(5) -0.0944(5) 0.088(2) Uani 1 1 d . . . . .
H6B2 H 0.969345 0.415721 -0.098597 0.106 Uiso 1 1 calc R U . . .
C12 C 0.8384(5) 0.2514(3) 0.0451(3) 0.0515(11) Uani 1 1 d . . . . .
C22 C 0.9387(5) 0.2320(3) 0.0890(4) 0.0573(12) Uani 1 1 d . . . . .
H22 H 0.990888 0.274926 0.102632 0.069 Uiso 1 1 calc R U . . .
C32 C 0.9598(7) 0.1484(4) 0.1121(4) 0.0735(17) Uani 1 1 d . . . . .
H32 H 1.026140 0.135144 0.142097 0.088 Uiso 1 1 calc R U . . .
C42 C 0.8846(8) 0.0849(4) 0.0916(5) 0.089(2) Uani 1 1 d . . . . .
H42 H 0.898897 0.028927 0.108512 0.107 Uiso 1 1 calc R U . . .
C52 C 0.7877(8) 0.1038(4) 0.0458(5) 0.085(2) Uani 1 1 d . . . . .
H52 H 0.738052 0.060031 0.030091 0.102 Uiso 1 1 calc R U . . .
C62 C 0.7632(6) 0.1867(4) 0.0228(4) 0.0687(15) Uani 1 1 d . . . . .
H62 H 0.696706 0.199067 -0.007437 0.082 Uiso 1 1 calc R U . . .

loop_
_atom_site_aniso_label
_atom_site_aniso_U_11
_atom_site_aniso_U_22
_atom_site_aniso_U_33
_atom_site_aniso_U_23
_atom_site_aniso_U_13
_atom_site_aniso_U_12
Cd 0.04825(16) 0.05717(17) 0.03826(14) 0.00043(14) -0.00486(14) -0.00238(14)
Br1 0.0777(4) 0.0638(3) 0.0517(3) -0.0100(2) -0.0044(3) 0.0058(3)
Br2 0.0466(3) 0.1026(4) 0.0864(4) 0.0014(5) -0.0034(3) -0.0028(3)
O1O1 0.060(2) 0.0634(19) 0.077(3) 0.011(2) 0.004(2) -0.0026(16)
C2O1 0.051(3) 0.061(3) 0.042(3) 0.002(2) 0.006(2) 0.005(2)
N3O1 0.046(2) 0.061(2) 0.043(2) 0.0091(17) -0.0006(18) 0.0028(18)
C4O1 0.048(3) 0.062(2) 0.053(3) 0.010(2) 0.003(2) 0.011(2)
C5O1 0.071(3) 0.052(2) 0.066(4) 0.008(2) 0.000(3) 0.006(2)
C1B1 0.059(3) 0.054(3) 0.055(3) 0.012(2) -0.007(2) 0.007(2)
C2B1 0.057(3) 0.091(4) 0.064(4) 0.013(3) -0.008(3) 0.004(3)
C3B1 0.075(5) 0.109(5) 0.081(5) 0.006(4) -0.021(4) -0.001(4)
C4B1 0.119(7) 0.084(4) 0.071(4) 0.003(3) -0.041(5) 0.014(4)
C5B1 0.098(6) 0.094(4) 0.068(4) -0.012(3) -0.014(4) 0.034(4)
C6B1 0.070(4) 0.089(4) 0.066(4) -0.002(3) -0.007(3) 0.027(3)
C11 0.051(3) 0.089(4) 0.045(3) -0.010(3) 0.002(2) 0.004(3)
C21 0.057(3) 0.117(5) 0.087(5) 0.047(4) 0.014(3) 0.017(3)
C31 0.060(4) 0.191(10) 0.105(7) 0.059(7) 0.008(5) 0.045(6)
C41 0.074(6) 0.255(14) 0.073(5) -0.050(7) -0.023(4) 0.064(8)
C51 0.072(5) 0.174(9) 0.158(10) -0.097(9) -0.038(7) 0.012(6)
C61 0.071(4) 0.114(5) 0.134(8) -0.058(5) -0.018(5) 0.004(4)
O1O2 0.069(2) 0.069(2) 0.054(2) -0.0091(18) -0.0206(19) 0.0062(19)
C2O2 0.046(3) 0.065(3) 0.039(2) -0.006(2) -0.005(2) 0.003(2)
N3O2 0.057(2) 0.055(2) 0.0364(19) -0.0036(16) -0.0100(17) 0.0053(17)
C4O2 0.069(3) 0.056(3) 0.046(3) -0.006(2) -0.010(3) 0.013(2)
C5O2 0.073(3) 0.070(3) 0.059(3) -0.003(3) -0.025(3) 0.012(3)
C1B2 0.079(4) 0.058(3) 0.047(3) 0.006(2) -0.018(3) 0.003(3)
C2B2 0.108(6) 0.065(3) 0.073(4) -0.009(3) -0.021(4) -0.007(4)
C3B2 0.150(9) 0.087(5) 0.098(6) 0.011(5) -0.047(7) -0.044(6)
C4B2 0.096(6) 0.133(7) 0.079(5) 0.035(5) -0.023(5) -0.035(5)
C5B2 0.120(7) 0.104(6) 0.089(6) 0.024(4) 0.018(6) 0.006(5)
C6B2 0.113(6) 0.071(4) 0.081(5) 0.009(3) 0.026(5) 0.009(4)
C12 0.052(3) 0.063(3) 0.040(3) -0.006(2) 0.004(2) 0.001(2)
C22 0.056(3) 0.064(3) 0.051(3) -0.011(2) -0.001(2) 0.010(2)
C32 0.088(4) 0.073(4) 0.060(3) -0.003(3) -0.003(3) 0.029(3)
C42 0.129(7) 0.063(4) 0.075(4) 0.009(3) 0.006(5) 0.015(4)
C52 0.112(6) 0.065(3) 0.079(5) 0.004(3) 0.009(5) -0.020(4)
C62 0.066(4) 0.079(4) 0.061(3) -0.001(3) 0.001(3) -0.012(3)

loop_
_atom_type_symbol
_atom_type_description
_atom_type_scat_dispersion_real
_atom_type_scat_dispersion_imag
_atom_type_scat_source
C C 0.0181 0.0091 'International Tables Vol C Tables 4.2.6.8 and 6.1.1.4'
H H 0.0000 0.0000 'International Tables Vol C Tables 4.2.6.8 and 6.1.1.4'
Br Br -0.6763 1.2805 'International Tables Vol C Tables 4.2.6.8 and 6.1.1.4'
Cd Cd 0.1185 4.6533 'International Tables Vol C Tables 4.2.6.8 and 6.1.1.4'
N N 0.0311 0.0180 'International Tables Vol C Tables 4.2.6.8 and 6.1.1.4'
O O 0.0492 0.0322 'International Tables Vol C Tables 4.2.6.8 and 6.1.1.4'

loop_
_geom_angle_atom_site_label_1
_geom_angle_atom_site_label_2
_geom_angle_atom_site_label_3
_geom_angle
_geom_angle_site_symmetry_1
_geom_angle_site_symmetry_3
_geom_angle_publ_flag
N3O2 Cd N3O1 104.30(15) . . ?
N3O2 Cd Br2 111.73(11) . . ?
N3O1 Cd Br2 106.65(10) . . ?
N3O2 Cd Br1 99.09(10) . . ?
N3O1 Cd Br1 116.28(11) . . ?
Br2 Cd Br1 117.82(3) . . ?
C2O1 O1O1 C5O1 107.1(4) . . ?
N3O1 C2O1 O1O1 117.0(5) . . ?
N3O1 C2O1 C11 128.3(5) . . ?
O1O1 C2O1 C11 114.6(5) . . ?
C2O1 N3O1 C4O1 107.8(4) . . ?
C2O1 N3O1 Cd 132.7(3) . . ?
C4O1 N3O1 Cd 117.2(3) . . ?
N3O1 C4O1 C1B1 113.2(4) . . ?
N3O1 C4O1 C5O1 102.8(4) . . ?
C1B1 C4O1 C5O1 112.9(5) . . ?
O1O1 C5O1 C4O1 104.6(4) . . ?
C2B1 C1B1 C6B1 118.5(6) . . ?
C2B1 C1B1 C4O1 119.7(6) . . ?
C6B1 C1B1 C4O1 121.7(5) . . ?
C3B1 C2B1 C1B1 121.0(7) . . ?
C4B1 C3B1 C2B1 119.9(7) . . ?
C3B1 C4B1 C5B1 120.7(7) . . ?
C4B1 C5B1 C6B1 119.0(8) . . ?
C1B1 C6B1 C5B1 120.8(7) . . ?
C61 C11 C21 118.8(7) . . ?
C61 C11 C2O1 120.5(6) . . ?
C21 C11 C2O1 120.7(6) . . ?
C11 C21 C31 118.5(8) . . ?
C41 C31 C21 122.8(10) . . ?
C31 C41 C51 119.3(8) . . ?
C41 C51 C61 119.5(10) . . ?
C11 C61 C51 121.1(9) . . ?
C2O2 O1O2 C5O2 106.3(4) . . ?
N3O2 C2O2 O1O2 116.9(4) . . ?
N3O2 C2O2 C12 127.8(5) . . ?
O1O2 C2O2 C12 115.3(4) . . ?
C2O2 N3O2 C4O2 107.7(4) . . ?
C2O2 N3O2 Cd 132.8(3) . . ?
C4O2 N3O2 Cd 117.5(3) . . ?
N3O2 C4O2 C1B2 111.6(5) . . ?
N3O2 C4O2 C5O2 102.5(4) . . ?
C1B2 C4O2 C5O2 114.3(5) . . ?
O1O2 C5O2 C4O2 103.3(4) . . ?
C2B2 C1B2 C6B2 118.0(8) . . ?
C2B2 C1B2 C4O2 120.6(7) . . ?
C6B2 C1B2 C4O2 121.4(5) . . ?
C1B2 C2B2 C3B2 120.1(8) . . ?
C4B2 C3B2 C2B2 120.5(8) . . ?
C5B2 C4B2 C3B2 119.7(9) . . ?
C4B2 C5B2 C6B2 120.1(10) . . ?
C1B2 C6B2 C5B2 121.5(7) . . ?
C62 C12 C22 120.0(5) . . ?
C62 C12 C2O2 120.5(5) . . ?
C22 C12 C2O2 119.5(5) . . ?
C32 C22 C12 119.2(6) . . ?
C42 C32 C22 120.9(7) . . ?
C32 C42 C52 119.8(6) . . ?
C42 C52 C62 120.9(7) . . ?
C52 C62 C12 119.3(7) . . ?

loop_
_geom_bond_atom_site_label_1
_geom_bond_atom_site_label_2
_geom_bond_distance
_geom_bond_site_symmetry_2
_geom_bond_publ_flag
Cd N3O2 2.268(4) . ?
Cd N3O1 2.282(4) . ?
Cd Br2 2.5173(6) . ?
Cd Br1 2.5699(6) . ?
O1O1 C2O1 1.346(6) . ?
O1O1 C5O1 1.443(7) . ?
C2O1 N3O1 1.284(7) . ?
C2O1 C11 1.464(8) . ?
N3O1 C4O1 1.489(6) . ?
C4O1 C1B1 1.504(8) . ?
C4O1 C5O1 1.541(7) . ?
C1B1 C2B1 1.381(9) . ?
C1B1 C6B1 1.386(9) . ?
C2B1 C3B1 1.377(10) . ?
C3B1 C4B1 1.369(12) . ?
C4B1 C5B1 1.379(13) . ?
C5B1 C6B1 1.393(10) . ?
C11 C61 1.375(10) . ?
C11 C21 1.379(9) . ?
C21 C31 1.385(11) . ?
C31 C41 1.329(17) . ?
C41 C51 1.375(18) . ?
C51 C61 1.376(12) . ?
O1O2 C2O2 1.351(6) . ?
O1O2 C5O2 1.459(7) . ?
C2O2 N3O2 1.275(6) . ?
C2O2 C12 1.463(7) . ?
N3O2 C4O2 1.487(7) . ?
C4O2 C1B2 1.504(9) . ?
C4O2 C5O2 1.536(8) . ?
C1B2 C2B2 1.377(8) . ?
C1B2 C6B2 1.378(10) . ?
C2B2 C3B2 1.387(13) . ?
C3B2 C4B2 1.372(14) . ?
C4B2 C5B2 1.348(13) . ?
C5B2 C6B2 1.380(12) . ?
C12 C62 1.383(8) . ?
C12 C22 1.393(8) . ?
C22 C32 1.380(8) . ?
C32 C42 1.362(11) . ?
C42 C52 1.373(12) . ?
C52 C62 1.375(10) . ?
